data_2202213
loop_
_publ_author_name
'Cui Da-Jun '
'Zeng Xianshun'
'Leng Xuebing'
'Xu Fengbo'
'Zhang Zhengzhi'

_publ_section_title
;An unexpected product:
 di-\m-iodo-bis{[2-(<i>N</i>-diphenylphosphinomethyl-<i>N</i>-cyclohexylamino)pyridine]iodomercury(II)}
;
_journal_issue 6
_journal_name_full 'Acta Crystallographica Section E'
_journal_page_first o868
_journal_page_last o869
_journal_paper_doi 10.1107/S1600536803008754
_journal_volume 59
_journal_year 2003
_chemical_formula_iupac '[Hg2 I4 (C24 H27 N2 P)2]'
_chemical_formula_moiety 'C48 H54 Hg2 I4 N4 P2'
_chemical_formula_sum 'C48 H54 Hg2 I4 N4 P2'
_chemical_formula_weight 1657.67
_chemical_name_systematic ?
_space_group_IT_number 14
_symmetry_cell_setting monoclinic
_symmetry_space_group_name_Hall '-P 2yn'
_symmetry_space_group_name_H-M 'P 1 21/n 1'
_atom_sites_solution_hydrogens geom
_atom_sites_solution_primary direct
_atom_sites_solution_secondary difmap
_audit_creation_method SHELXL-97
_cell_angle_alpha 90.00
_cell_angle_beta 96.7730(10)
_cell_angle_gamma 90.00
_cell_formula_units_Z 2
_cell_length_a 12.5386(7)
_cell_length_b 16.1113(9)
_cell_length_c 12.6488(7)
_cell_measurement_reflns_used 634
_cell_measurement_temperature 298(2)
_cell_measurement_theta_max 25.3
_cell_measurement_theta_min 2.8
_cell_volume 2537.4(2)
_computing_cell_refinement SMART
_computing_data_collection 'SMART (Bruker, 1998)'
_computing_data_reduction 'SAINT (Bruker, 1998) and SHELXTL (Bruker, 1997)'
_computing_molecular_graphics SHELXTL
_computing_publication_material SHELXTL
_computing_structure_refinement SHELXTL
_computing_structure_solution SHELXTL
_diffrn_ambient_temperature 298(2)
_diffrn_measured_fraction_theta_full 0.989
_diffrn_measured_fraction_theta_max 0.989
_diffrn_measurement_device_type 'Bruker SMART CCD area-detector'
_diffrn_measurement_method '\f and \w'
_diffrn_radiation_monochromator graphite
_diffrn_radiation_source 'fine-focus sealed tube'
_diffrn_radiation_type MoK\a
_diffrn_radiation_wavelength 0.71073
_diffrn_reflns_av_R_equivalents 0.0414
_diffrn_reflns_av_sigmaI/netI 0.0373
_diffrn_reflns_limit_h_max 15
_diffrn_reflns_limit_h_min -15
_diffrn_reflns_limit_k_max 20
_diffrn_reflns_limit_k_min -18
_diffrn_reflns_limit_l_max 15
_diffrn_reflns_limit_l_min -11
_diffrn_reflns_number 11685
_diffrn_reflns_theta_full 26.39
_diffrn_reflns_theta_max 26.39
_diffrn_reflns_theta_min 2.06
_exptl_absorpt_coefficient_mu 8.576
_exptl_absorpt_correction_T_max 0.96
_exptl_absorpt_correction_T_min 0.52
_exptl_absorpt_correction_type multi-scan
_exptl_absorpt_process_details '(SADABS; Sheldrick, 1996)'
_exptl_crystal_colour 'dark yellow'
_exptl_crystal_density_diffrn 2.170
_exptl_crystal_density_method 'not measured'
_exptl_crystal_description plate
_exptl_crystal_F_000 1544
_exptl_crystal_size_max 0.40
_exptl_crystal_size_mid 0.35
_exptl_crystal_size_min 0.05
_refine_diff_density_max 1.489
_refine_diff_density_min -1.151
_refine_ls_extinction_method none
_refine_ls_goodness_of_fit_ref 0.983
_refine_ls_hydrogen_treatment constr
_refine_ls_matrix_type full
_refine_ls_number_parameters 271
_refine_ls_number_reflns 5142
_refine_ls_number_restraints 0
_refine_ls_restrained_S_all 0.983
_refine_ls_R_factor_all 0.0383
_refine_ls_R_factor_gt 0.0296
_refine_ls_shift/su_max 0.002
_refine_ls_shift/su_mean 0.000
_refine_ls_structure_factor_coef Fsqd
_refine_ls_weighting_details 'calc w = 1/[\s^2^(Fo^2^)+(0.0458P)^2^+0.249P] where P = (Fo^2^+2Fc^2^)/3'
_refine_ls_weighting_scheme calc
_refine_ls_wR_factor_gt 0.0713
_refine_ls_wR_factor_ref 0.0764
_reflns_number_gt 4365
_reflns_number_total 5142
_reflns_threshold_expression I>2\s(I)
_cod_data_source_file wn6148.cif
_cod_data_source_block I
_cod_depositor_comments
;
The following automatic conversions were performed:
'_symmetry_cell_setting' value 'Monoclinic' changed to 'monoclinic'
according to '/home/saulius/struct/CIF-dictionaries/cif_core.dic'
dictionary named 'cif_core.dic' version 2.4.1 from
2010-06-29.

'_geom_bond_publ_flag' value 'Yes' changed to 'yes' according
to '/home/saulius/struct/CIF-dictionaries/cif_core.dic' dictionary named
'cif_core.dic' version 2.4.1 from 2010-06-29 (4 times).

Automatic conversion script
Id: cif_fix_enum 1527 2010-12-29 10:47:43Z saulius 

The following automatic conversions were performed:

'_symmetry_cell_setting' value 'Monoclinic' changed to 'monoclinic'
according to /home/saulius/struct/CIF-dictionaries/cif_core.dic
dictionary named 'cif_core.dic' version 2.4.1 from
2010-06-29.

'_geom_bond_publ_flag' value 'Yes' changed to 'yes'
according to /home/saulius/struct/CIF-dictionaries/cif_core.dic
dictionary named 'cif_core.dic' version 2.4.1 from 2010-06-29 (4
times).

'_geom_angle_publ_flag' value 'Yes' changed to 'yes'
according to /home/saulius/struct/CIF-dictionaries/cif_core.dic
dictionary named 'cif_core.dic' version 2.4.1 from 2010-06-29 (7
times).

Automatic conversion script
Id: cif_fix_values 1715 2011-07-08 13:25:40Z adriana 
;
_cod_original_sg_symbol_H-M 'P 21/n'
_cod_database_code 2202213
_cod_database_fobs_code 2202213

loop_
_symmetry_equiv_pos_as_xyz
'x, y, z'
'-x+1/2, y+1/2, -z+1/2'
'-x, -y, -z'
'x-1/2, -y-1/2, z-1/2'

loop_
_atom_site_label
_atom_site_fract_x
_atom_site_fract_y
_atom_site_fract_z
_atom_site_U_iso_or_equiv
_atom_site_adp_type
_atom_site_calc_flag
_atom_site_refinement_flags
_atom_site_occupancy
_atom_site_disorder_assembly
_atom_site_disorder_group
_atom_site_type_symbol
Hg1 0.880430(15) 1.041510(12) 0.399125(15) 0.04192(8) Uani d . 1 . . Hg
I1 1.09502(2) 1.09284(2) 0.43945(3) 0.04204(9) Uani d . 1 . . I
I2 0.76220(3) 1.16437(2) 0.48490(3) 0.05642(11) Uani d . 1 . . I
P4 0.79110(9) 0.97287(7) 0.23759(9) 0.0307(2) Uani d . 1 . . P
C1 0.6745(4) 0.9145(3) 0.2708(4) 0.0355(10) Uani d . 1 . . C
C2 0.6396(4) 0.8408(3) 0.2220(4) 0.0459(12) Uani d . 1 . . C
H2A 0.6788 0.8172 0.1717 0.055 Uiso calc R 1 . . H
C3 0.5470(4) 0.8016(3) 0.2469(5) 0.0543(14) Uani d . 1 . . C
H3A 0.5258 0.7513 0.2150 0.065 Uiso calc R 1 . . H
C4 0.4868(5) 0.8372(4) 0.3187(5) 0.0582(15) Uani d . 1 . . C
H4A 0.4238 0.8119 0.3339 0.070 Uiso calc R 1 . . H
C5 0.5203(5) 0.9110(4) 0.3684(5) 0.0667(17) Uani d . 1 . . C
H5A 0.4802 0.9347 0.4180 0.080 Uiso calc R 1 . . H
C6 0.6130(4) 0.9495(3) 0.3445(5) 0.0518(14) Uani d . 1 . . C
H6A 0.6347 0.9992 0.3778 0.062 Uiso calc R 1 . . H
C7 0.7313(4) 1.0463(3) 0.1387(4) 0.0342(10) Uani d . 1 . . C
C8 0.7580(4) 1.1301(3) 0.1491(4) 0.0426(11) Uani d . 1 . . C
H8A 0.8028 1.1487 0.2081 0.051 Uiso calc R 1 . . H
C9 0.7170(4) 1.1857(3) 0.0706(4) 0.0513(13) Uani d . 1 . . C
H9A 0.7354 1.2416 0.0765 0.062 Uiso calc R 1 . . H
C10 0.6491(5) 1.1579(4) -0.0159(5) 0.0544(14) Uani d . 1 . . C
H10A 0.6223 1.1953 -0.0685 0.065 Uiso calc R 1 . . H
C11 0.6209(4) 1.0764(4) -0.0250(4) 0.0542(14) Uani d . 1 . . C
H11A 0.5739 1.0586 -0.0829 0.065 Uiso calc R 1 . . H
C12 0.6624(4) 1.0195(3) 0.0523(4) 0.0429(11) Uani d . 1 . . C
H12A 0.6436 0.9638 0.0456 0.051 Uiso calc R 1 . . H
C13 0.8712(4) 0.8974(3) 0.1687(4) 0.0385(10) Uani d . 1 . . C
H13A 0.8431 0.8421 0.1776 0.046 Uiso calc R 1 . . H
H13B 0.8624 0.9098 0.0931 0.046 Uiso calc R 1 . . H
N1 0.9852(3) 0.8978(2) 0.2071(3) 0.0414(9) Uani d . 1 . . N
C14 1.0405(4) 0.9670(3) 0.1804(4) 0.0395(11) Uani d . 1 . . C
C15 1.1522(4) 0.9720(3) 0.1824(5) 0.0505(13) Uani d . 1 . . C
H15A 1.1951 0.9260 0.2012 0.061 Uiso calc R 1 . . H
C16 1.1970(5) 1.0451(4) 0.1562(5) 0.0587(15) Uani d . 1 . . C
H16A 1.2711 1.0493 0.1571 0.070 Uiso calc R 1 . . H
C17 1.1324(5) 1.1134(4) 0.1283(5) 0.0572(15) Uani d . 1 . . C
H17A 1.1617 1.1636 0.1099 0.069 Uiso calc R 1 . . H
C18 1.0246(5) 1.1041(3) 0.1287(4) 0.0510(13) Uani d . 1 . . C
H18A 0.9808 1.1499 0.1115 0.061 Uiso calc R 1 . . H
N2 0.9777(4) 1.0327(3) 0.1526(4) 0.0447(10) Uani d . 1 . . N
C19 1.0409(4) 0.8168(3) 0.2200(4) 0.0369(10) Uani d . 1 . . C
H19A 1.1114 0.8275 0.2600 0.044 Uiso calc R 1 . . H
C20 1.0618(4) 0.7806(4) 0.1130(4) 0.0500(13) Uani d . 1 . . C
H20A 0.9940 0.7702 0.0697 0.060 Uiso calc R 1 . . H
H20B 1.1021 0.8202 0.0756 0.060 Uiso calc R 1 . . H
C21 1.1247(5) 0.7001(4) 0.1290(5) 0.0641(16) Uani d . 1 . . C
H21A 1.1341 0.6766 0.0601 0.077 Uiso calc R 1 . . H
H21B 1.1954 0.7117 0.1660 0.077 Uiso calc R 1 . . H
C22 1.0687(5) 0.6387(4) 0.1916(6) 0.073(2) Uani d . 1 . . C
H22A 1.1125 0.5891 0.2032 0.088 Uiso calc R 1 . . H
H22B 1.0010 0.6229 0.1514 0.088 Uiso calc R 1 . . H
C23 1.0476(5) 0.6746(4) 0.2985(5) 0.0632(16) Uani d . 1 . . C
H23A 1.0076 0.6347 0.3356 0.076 Uiso calc R 1 . . H
H23B 1.1156 0.6847 0.3417 0.076 Uiso calc R 1 . . H
C24 0.9849(4) 0.7550(3) 0.2847(5) 0.0532(13) Uani d . 1 . . C
H24A 0.9135 0.7438 0.2491 0.064 Uiso calc R 1 . . H
H24B 0.9774 0.7784 0.3541 0.064 Uiso calc R 1 . . H

loop_
_atom_site_aniso_label
_atom_site_aniso_U_11
_atom_site_aniso_U_22
_atom_site_aniso_U_33
_atom_site_aniso_U_12
_atom_site_aniso_U_13
_atom_site_aniso_U_23
Hg1 0.04240(12) 0.04233(12) 0.03901(12) 0.00316(7) -0.00362(8) -0.00396(8)
I1 0.04130(18) 0.04217(18) 0.04169(18) -0.00951(13) 0.00087(13) 0.00790(13)
I2 0.0576(2) 0.0521(2) 0.0595(2) 0.01379(16) 0.00647(17) -0.01155(17)
P4 0.0294(6) 0.0300(6) 0.0323(6) 0.0023(4) 0.0020(4) 0.0003(4)
C1 0.034(2) 0.031(2) 0.041(3) 0.0013(17) 0.0018(19) 0.0058(19)
C2 0.047(3) 0.043(3) 0.047(3) -0.003(2) 0.003(2) -0.006(2)
C3 0.050(3) 0.036(3) 0.074(4) -0.010(2) -0.002(3) 0.004(3)
C4 0.047(3) 0.054(3) 0.076(4) -0.010(3) 0.013(3) 0.011(3)
C5 0.062(4) 0.072(4) 0.071(4) -0.011(3) 0.032(3) -0.002(3)
C6 0.052(3) 0.045(3) 0.063(4) -0.011(2) 0.026(3) -0.010(3)
C7 0.029(2) 0.037(2) 0.036(2) 0.0026(17) 0.0052(18) 0.0019(18)
C8 0.047(3) 0.036(3) 0.044(3) 0.003(2) 0.001(2) 0.001(2)
C9 0.056(3) 0.041(3) 0.057(3) 0.011(2) 0.006(3) 0.011(3)
C10 0.066(4) 0.051(3) 0.045(3) 0.016(3) 0.000(3) 0.015(2)
C11 0.047(3) 0.068(4) 0.044(3) 0.008(3) -0.009(2) 0.004(3)
C12 0.043(3) 0.045(3) 0.039(3) 0.002(2) 0.001(2) 0.002(2)
C13 0.031(2) 0.035(2) 0.048(3) 0.0012(18) 0.003(2) -0.011(2)
N1 0.031(2) 0.038(2) 0.056(3) 0.0032(16) 0.0064(18) -0.0015(18)
C14 0.042(3) 0.037(3) 0.040(3) 0.0002(19) 0.007(2) -0.006(2)
C15 0.044(3) 0.045(3) 0.061(4) -0.002(2) 0.005(3) -0.005(2)
C16 0.049(3) 0.063(4) 0.069(4) -0.016(3) 0.024(3) -0.013(3)
C17 0.073(4) 0.046(3) 0.055(3) -0.017(3) 0.022(3) -0.002(3)
C18 0.069(4) 0.043(3) 0.043(3) -0.001(2) 0.016(3) 0.001(2)
N2 0.052(3) 0.041(2) 0.042(2) 0.0023(18) 0.0090(19) 0.0026(18)
C19 0.033(2) 0.037(2) 0.040(3) 0.0083(18) 0.0047(19) -0.002(2)
C20 0.048(3) 0.058(3) 0.043(3) 0.008(2) 0.004(2) -0.009(2)
C21 0.069(4) 0.057(4) 0.066(4) 0.017(3) 0.009(3) -0.020(3)
C22 0.073(4) 0.041(3) 0.098(5) 0.016(3) -0.024(4) -0.017(3)
C23 0.062(4) 0.047(3) 0.080(4) 0.003(3) 0.004(3) 0.019(3)
C24 0.048(3) 0.049(3) 0.065(4) 0.004(2) 0.014(3) 0.008(3)

loop_
_atom_type_symbol
_atom_type_description
_atom_type_scat_dispersion_real
_atom_type_scat_dispersion_imag
_atom_type_scat_source
C C 0.0033 0.0016 'International Tables Vol C Tables 4.2.6.8 and 6.1.1.4'
H H 0.0000 0.0000 'International Tables Vol C Tables 4.2.6.8 and 6.1.1.4'
N N 0.0061 0.0033 'International Tables Vol C Tables 4.2.6.8 and 6.1.1.4'
P P 0.1023 0.0942 'International Tables Vol C Tables 4.2.6.8 and 6.1.1.4'
Hg Hg -2.3894 9.2266 'International Tables Vol C Tables 4.2.6.8 and 6.1.1.4'
I I -0.4742 1.8119 'International Tables Vol C Tables 4.2.6.8 and 6.1.1.4'

loop_
_geom_angle_atom_site_label_1
_geom_angle_atom_site_label_2
_geom_angle_atom_site_label_3
_geom_angle_site_symmetry_3
_geom_angle
_geom_angle_publ_flag
P4 Hg1 I2 . 115.61(3) yes
P4 Hg1 I1 . 127.87(3) yes
I2 Hg1 I1 . 105.332(13) yes
P4 Hg1 I1 3_776 104.03(3) yes
I2 Hg1 I1 3_776 105.587(13) yes
I1 Hg1 I1 3_776 94.047(10) yes
Hg1 I1 Hg1 3_776 85.953(10) yes
C7 P4 C1 . 102.5(2) ?
C7 P4 C13 . 107.8(2) ?
C1 P4 C13 . 105.2(2) ?
C7 P4 Hg1 . 112.77(15) ?
C1 P4 Hg1 . 109.69(16) ?
C13 P4 Hg1 . 117.58(15) ?
C2 C1 C6 . 118.3(5) ?
C2 C1 P4 . 123.9(4) ?
C6 C1 P4 . 117.7(4) ?
C1 C2 C3 . 121.1(5) ?
C1 C2 H2A . 119.4 ?
C3 C2 H2A . 119.4 ?
C4 C3 C2 . 119.9(5) ?
C4 C3 H3A . 120.0 ?
C2 C3 H3A . 120.0 ?
C3 C4 C5 . 119.9(5) ?
C3 C4 H4A . 120.1 ?
C5 C4 H4A . 120.1 ?
C6 C5 C4 . 120.1(6) ?
C6 C5 H5A . 119.9 ?
C4 C5 H5A . 119.9 ?
C5 C6 C1 . 120.6(5) ?
C5 C6 H6A . 119.7 ?
C1 C6 H6A . 119.7 ?
C12 C7 C8 . 119.9(4) ?
C12 C7 P4 . 120.7(4) ?
C8 C7 P4 . 119.4(4) ?
C9 C8 C7 . 119.6(5) ?
C9 C8 H8A . 120.2 ?
C7 C8 H8A . 120.2 ?
C10 C9 C8 . 120.0(5) ?
C10 C9 H9A . 120.0 ?
C8 C9 H9A . 120.0 ?
C11 C10 C9 . 120.6(5) ?
C11 C10 H10A . 119.7 ?
C9 C10 H10A . 119.7 ?
C10 C11 C12 . 120.2(5) ?
C10 C11 H11A . 119.9 ?
C12 C11 H11A . 119.9 ?
C7 C12 C11 . 119.8(5) ?
C7 C12 H12A . 120.1 ?
C11 C12 H12A . 120.1 ?
N1 C13 P4 . 113.9(3) ?
N1 C13 H13A . 108.8 ?
P4 C13 H13A . 108.8 ?
N1 C13 H13B . 108.8 ?
P4 C13 H13B . 108.8 ?
H13A C13 H13B . 107.7 ?
C14 N1 C13 . 115.1(4) ?
C14 N1 C19 . 119.8(4) ?
C13 N1 C19 . 117.7(4) ?
N2 C14 N1 . 114.0(4) ?
N2 C14 C15 . 121.0(5) ?
N1 C14 C15 . 124.9(4) ?
C16 C15 C14 . 119.0(5) ?
C16 C15 H15A . 120.5 ?
C14 C15 H15A . 120.5 ?
C15 C16 C17 . 120.1(6) ?
C15 C16 H16A . 119.9 ?
C17 C16 H16A . 119.9 ?
C18 C17 C16 . 117.6(5) ?
C18 C17 H17A . 121.2 ?
C16 C17 H17A . 121.2 ?
N2 C18 C17 . 123.8(5) ?
N2 C18 H18A . 118.1 ?
C17 C18 H18A . 118.1 ?
C14 N2 C18 . 118.4(5) ?
N1 C19 C24 . 113.4(4) ?
N1 C19 C20 . 111.5(4) ?
C24 C19 C20 . 111.6(4) ?
N1 C19 H19A . 106.6 ?
C24 C19 H19A . 106.6 ?
C20 C19 H19A . 106.6 ?
C21 C20 C19 . 110.4(5) ?
C21 C20 H20A . 109.6 ?
C19 C20 H20A . 109.6 ?
C21 C20 H20B . 109.6 ?
C19 C20 H20B . 109.6 ?
H20A C20 H20B . 108.1 ?
C22 C21 C20 . 111.6(5) ?
C22 C21 H21A . 109.3 ?
C20 C21 H21A . 109.3 ?
C22 C21 H21B . 109.3 ?
C20 C21 H21B . 109.3 ?
H21A C21 H21B . 108.0 ?
C21 C22 C23 . 111.1(5) ?
C21 C22 H22A . 109.4 ?
C23 C22 H22A . 109.4 ?
C21 C22 H22B . 109.4 ?
C23 C22 H22B . 109.4 ?
H22A C22 H22B . 108.0 ?
C24 C23 C22 . 111.4(5) ?
C24 C23 H23A . 109.3 ?
C22 C23 H23A . 109.3 ?
C24 C23 H23B . 109.3 ?
C22 C23 H23B . 109.3 ?
H23A C23 H23B . 108.0 ?
C19 C24 C23 . 110.9(5) ?
C19 C24 H24A . 109.5 ?
C23 C24 H24A . 109.5 ?
C19 C24 H24B . 109.5 ?
C23 C24 H24B . 109.5 ?
H24A C24 H24B . 108.0 ?

loop_
_geom_bond_atom_site_label_1
_geom_bond_atom_site_label_2
_geom_bond_site_symmetry_2
_geom_bond_distance
_geom_bond_publ_flag
Hg1 P4 . 2.4723(11) yes
Hg1 I2 . 2.7699(4) yes
Hg1 I1 . 2.8036(4) yes
Hg1 I1 3_776 2.9667(4) yes
I1 Hg1 3_776 2.9667(4) ?
P4 C7 . 1.818(5) ?
P4 C1 . 1.829(5) ?
P4 C13 . 1.858(5) ?
C1 C2 . 1.384(7) ?
C1 C6 . 1.397(7) ?
C2 C3 . 1.390(7) ?
C2 H2A . 0.9300 ?
C3 C4 . 1.373(9) ?
C3 H3A . 0.9300 ?
C4 C5 . 1.387(9) ?
C4 H4A . 0.9300 ?
C5 C6 . 1.383(8) ?
C5 H5A . 0.9300 ?
C6 H6A . 0.9300 ?
C7 C12 . 1.381(7) ?
C7 C8 . 1.393(7) ?
C8 C9 . 1.389(7) ?
C8 H8A . 0.9300 ?
C9 C10 . 1.379(8) ?
C9 H9A . 0.9300 ?
C10 C11 . 1.362(8) ?
C10 H10A . 0.9300 ?
C11 C12 . 1.394(8) ?
C11 H11A . 0.9300 ?
C12 H12A . 0.9300 ?
C13 N1 . 1.455(6) ?
C13 H13A . 0.9700 ?
C13 H13B . 0.9700 ?
N1 C14 . 1.376(6) ?
N1 C19 . 1.480(6) ?
C14 N2 . 1.340(6) ?
C14 C15 . 1.400(7) ?
C15 C16 . 1.364(8) ?
C15 H15A . 0.9300 ?
C16 C17 . 1.387(9) ?
C16 H16A . 0.9300 ?
C17 C18 . 1.361(8) ?
C17 H17A . 0.9300 ?
C18 N2 . 1.343(7) ?
C18 H18A . 0.9300 ?
C19 C24 . 1.513(7) ?
C19 C20 . 1.525(7) ?
C19 H19A . 0.9800 ?
C20 C21 . 1.519(8) ?
C20 H20A . 0.9700 ?
C20 H20B . 0.9700 ?
C21 C22 . 1.495(10) ?
C21 H21A . 0.9700 ?
C21 H21B . 0.9700 ?
C22 C23 . 1.522(10) ?
C22 H22A . 0.9700 ?
C22 H22B . 0.9700 ?
C23 C24 . 1.515(8) ?
C23 H23A . 0.9700 ?
C23 H23B . 0.9700 ?
C24 H24A . 0.9700 ?
C24 H24B . 0.9700 ?

loop_
_geom_torsion_atom_site_label_1
_geom_torsion_atom_site_label_2
_geom_torsion_atom_site_label_3
_geom_torsion_atom_site_label_4
_geom_torsion_site_symmetry_1
_geom_torsion_site_symmetry_4
_geom_torsion
P4 Hg1 I1 Hg1 . 3_776 -111.28(3)
I2 Hg1 I1 Hg1 . 3_776 107.381(14)
I1 Hg1 I1 Hg1 3_776 3_776 0.0
I2 Hg1 P4 C7 . . 47.74(16)
I1 Hg1 P4 C7 . . -90.34(16)
I1 Hg1 P4 C7 3_776 . 163.01(16)
I2 Hg1 P4 C1 . . -65.85(15)
I1 Hg1 P4 C1 . . 156.07(15)
I1 Hg1 P4 C1 3_776 . 49.42(15)
I2 Hg1 P4 C13 . . 174.06(19)
I1 Hg1 P4 C13 . . 36.0(2)
I1 Hg1 P4 C13 3_776 . -70.67(19)
C7 P4 C1 C2 . . 93.4(4)
C13 P4 C1 C2 . . -19.2(5)
Hg1 P4 C1 C2 . . -146.6(4)
C7 P4 C1 C6 . . -82.0(4)
C13 P4 C1 C6 . . 165.4(4)
Hg1 P4 C1 C6 . . 38.0(4)
C6 C1 C2 C3 . . -1.2(8)
P4 C1 C2 C3 . . -176.6(4)
C1 C2 C3 C4 . . 1.9(8)
C2 C3 C4 C5 . . -1.8(9)
C3 C4 C5 C6 . . 1.1(10)
C4 C5 C6 C1 . . -0.5(10)
C2 C1 C6 C5 . . 0.5(9)
P4 C1 C6 C5 . . 176.2(5)
C1 P4 C7 C12 . . -50.6(4)
C13 P4 C7 C12 . . 60.1(4)
Hg1 P4 C7 C12 . . -168.5(3)
C1 P4 C7 C8 . . 131.1(4)
C13 P4 C7 C8 . . -118.2(4)
Hg1 P4 C7 C8 . . 13.3(4)
C12 C7 C8 C9 . . -1.7(7)
P4 C7 C8 C9 . . 176.5(4)
C7 C8 C9 C10 . . 1.0(8)
C8 C9 C10 C11 . . 0.5(9)
C9 C10 C11 C12 . . -1.4(9)
C8 C7 C12 C11 . . 0.9(7)
P4 C7 C12 C11 . . -177.3(4)
C10 C11 C12 C7 . . 0.7(8)
C7 P4 C13 N1 . . 118.3(4)
C1 P4 C13 N1 . . -132.9(4)
Hg1 P4 C13 N1 . . -10.5(4)
P4 C13 N1 C14 . . -70.9(5)
P4 C13 N1 C19 . . 139.0(4)
C13 N1 C14 N2 . . 19.3(6)
C19 N1 C14 N2 . . 168.8(4)
C13 N1 C14 C15 . . -161.7(5)
C19 N1 C14 C15 . . -12.2(7)
N2 C14 C15 C16 . . 0.4(8)
N1 C14 C15 C16 . . -178.5(6)
C14 C15 C16 C17 . . 0.1(9)
C15 C16 C17 C18 . . 0.3(9)
C16 C17 C18 N2 . . -1.3(9)
N1 C14 N2 C18 . . 177.8(5)
C15 C14 N2 C18 . . -1.3(7)
C17 C18 N2 C14 . . 1.8(8)
C14 N1 C19 C24 . . 160.0(5)
C13 N1 C19 C24 . . -51.3(6)
C14 N1 C19 C20 . . -73.1(6)
C13 N1 C19 C20 . . 75.7(5)
N1 C19 C20 C21 . . 176.7(4)
C24 C19 C20 C21 . . -55.4(6)
C19 C20 C21 C22 . . 56.1(7)
C20 C21 C22 C23 . . -56.4(7)
C21 C22 C23 C24 . . 55.7(7)
N1 C19 C24 C23 . . -178.0(5)
C20 C19 C24 C23 . . 55.1(6)
C22 C23 C24 C19 . . -54.9(7)
